data_6000446
loop_
_publ_author_name
'Malchus, M.'
'Jansen, M.'

_publ_section_title
;
 Structural investigations of the phase transitions of tetramethylammonium
 sulfate
;
_journal_issue 4
_journal_name_full 'Acta Crystallographica B'
_journal_page_first 494
_journal_page_last 502
_journal_paper_doi 10.1107/S0108768197018351
_journal_volume 54
_journal_year 1998
_chemical_formula_sum 'C8 H24 N2 O4 S'
_space_group_name_H-M_alt 'P 4/n b m'
_cell_angle_alpha 90.000
_cell_angle_beta 90.000
_cell_angle_gamma 90.000
_cell_length_a 10.8948
_cell_length_b 10.8948
_cell_length_c 10.7890
_cell_volume 1280.6
_diffrn_ambient_temperature 293
_cod_duplicate_entry 2002997
_cod_database_code 6000446

loop_
_atom_site_label
_atom_site_fract_x
_atom_site_fract_y
_atom_site_fract_z
? ? ? ?

loop_
_cod_changelog_entry_id
_cod_changelog_entry_author
_cod_changelog_entry_date
_cod_changelog_entry_text
1 'Vaitkus, Antanas' 2025-01-02T17:00:02+02:00
;
 Changed the '_cell_length_c' data item value from '10.7590' to '10.7890' and
 updated the '_cell_volume' data item value accordingly after consulting the
 original publication.
;
